data_7711515
loop_
_publ_author_name
'Ito, Shotaro'
'Ishii, Youichi'
'Kuwabara, Takuya'

_publ_section_title
;
 Inorganic salt-assisted assembly of anionic \p-conjugated rings enabling
 7Li NMR-based evaluation of antiaromaticity
;
_journal_name_full 'Dalton Transactions'
_journal_paper_doi 10.1039/D2DT02649J
_journal_year 2022
_chemical_formula_moiety 'C60 H78 Li10 O5 Si3'
_chemical_formula_sum 'C60 H78 Li10 O5 Si3'
_chemical_formula_weight 1032.89
_space_group_crystal_system trigonal
_space_group_IT_number 161
_space_group_name_Hall 'R 3 -2"c'
_space_group_name_H-M_alt 'R 3 c :H'
_atom_sites_solution_hydrogens geom
_audit_creation_method SHELXL-2014/7
_audit_update_record
;
2022-07-19 deposited with the CCDC.	2022-10-13 downloaded from the CCDC.
;
_cell_angle_alpha 90
_cell_angle_beta 90
_cell_angle_gamma 120
_cell_formula_units_Z 6
_cell_length_a 15.249(4)
_cell_length_b 15.249(4)
_cell_length_c 44.207(11)
_cell_measurement_reflns_used 8699
_cell_measurement_temperature 93(2)
_cell_measurement_theta_max 31.2108
_cell_measurement_theta_min 1.7963
_cell_volume 8902(4)
_computing_cell_refinement 'RIGAKU CrystalClear'
_computing_data_collection 'RIGAKU CrystalClear'
_computing_data_reduction 'RIGAKU CrystalClear'
_computing_molecular_graphics 'Yadokari-XG 2009(Wakita Nemoto et al.)'
_computing_publication_material 'Yadokari-XG 2009(Wakita,Nemoto et al.)'
_computing_structure_refinement 'SHELXL-2018/3 (Sheldrick, 2018)'
_computing_structure_solution 'SHELXT 2018/2 (Sheldrick, 2018)'
_diffrn_ambient_temperature 93(2)
_diffrn_detector_area_resol_mean 28.5714
_diffrn_measured_fraction_theta_full 0.993
_diffrn_measured_fraction_theta_max 0.994
_diffrn_measurement_device_type 'Rigaku VariMax Saturn'
_diffrn_measurement_method 'omega scans'
_diffrn_radiation_monochromator Confocal
_diffrn_radiation_source 'rotating-anode X-ray tube'
_diffrn_radiation_type MoK\a
_diffrn_radiation_wavelength 0.71075
_diffrn_reflns_av_R_equivalents 0.0565
_diffrn_reflns_av_unetI/netI 0.0513
_diffrn_reflns_Laue_measured_fraction_full 0.993
_diffrn_reflns_Laue_measured_fraction_max 0.994
_diffrn_reflns_limit_h_max 15
_diffrn_reflns_limit_h_min -19
_diffrn_reflns_limit_k_max 19
_diffrn_reflns_limit_k_min -19
_diffrn_reflns_limit_l_max 45
_diffrn_reflns_limit_l_min -57
_diffrn_reflns_number 22798
_diffrn_reflns_point_group_measured_fraction_full 0.931
_diffrn_reflns_point_group_measured_fraction_max 0.921
_diffrn_reflns_theta_full 25.242
_diffrn_reflns_theta_max 27.470
_diffrn_reflns_theta_min 3.008
_exptl_absorpt_coefficient_mu 0.125
_exptl_absorpt_correction_T_max 1.0000
_exptl_absorpt_correction_T_min 0.8544
_exptl_absorpt_correction_type multi-scan
_exptl_absorpt_process_details 'Jacobson, R. (1998) Private communication'
_exptl_crystal_colour Black
_exptl_crystal_density_diffrn 1.156
_exptl_crystal_description Prism
_exptl_crystal_F_000 3300
_exptl_crystal_size_max 0.180
_exptl_crystal_size_mid 0.160
_exptl_crystal_size_min 0.130
_refine_diff_density_max 0.521
_refine_diff_density_min -0.613
_refine_diff_density_rms 0.168
_refine_ls_abs_structure_details
;
 Flack x determined using 1255 quotients [(I+)-(I-)]/[(I+)+(I-)]
 (Parsons, Flack and Wagner, Acta Cryst. B69 (2013) 249-259).
;
_refine_ls_abs_structure_Flack -0.02(6)
_refine_ls_extinction_method none
_refine_ls_goodness_of_fit_ref 1.066
_refine_ls_hydrogen_treatment constr
_refine_ls_matrix_type full
_refine_ls_number_parameters 239
_refine_ls_number_reflns 4195
_refine_ls_number_restraints 1
_refine_ls_restrained_S_all 1.065
_refine_ls_R_factor_all 0.0641
_refine_ls_R_factor_gt 0.0513
_refine_ls_shift/su_max 0.000
_refine_ls_shift/su_mean 0.000
_refine_ls_structure_factor_coef Fsqd
_refine_ls_weighting_details 'w=1/[\s^2^(Fo^2^)+(0.0799P)^2^] where P=(Fo^2^+2Fc^2^)/3'
_refine_ls_weighting_scheme calc
_refine_ls_wR_factor_gt 0.1179
_refine_ls_wR_factor_ref 0.1340
_reflns_Friedel_coverage 0.849
_reflns_Friedel_fraction_full 0.869
_reflns_Friedel_fraction_max 0.847
_reflns_number_gt 3660
_reflns_number_total 4195
_reflns_threshold_expression 'I > 2\s(I)'
_cod_data_source_file d2dt02649j2.cif
_cod_data_source_block ydkr_CCDC1
_cod_depositor_comments
;
The following automatic conversions were performed:

data item '_exptl_absorpt_correction_type' value 'Multi-scan' was
changed to 'multi-scan' in accordance with the
/home/data/users/saulius/crontab/automatic-downloads/rss-feeds/RSC/lib/dictionaries/cif_core.dic
dictionary named 'cif_core.dic' version 2.4.2 last updated on
2011-04-26.

Automatic conversion script
Id: cif_fix_values 7556 2019-12-06 15:28:31Z antanas 
;
_cod_original_cell_volume 8902(5)
_cod_database_code 7711515
_shelx_shelxl_version_number 2014/7
_shelx_space_group_comment
;
The symmetry employed for this shelxl refinement is uniquely defined
by the following loop, which should always be used as a source of
symmetry information in preference to the above space-group names.
They are only intended as comments.
;
_shelx_estimated_absorpt_t_min 0.978
_shelx_estimated_absorpt_t_max 0.984

loop_
_space_group_symop_operation_xyz
'x, y, z'
'-y, x-y, z'
'-x+y, -x, z'
'-x+y, y, z+1/2'
'x, x-y, z+1/2'
'-y, -x, z+1/2'
'x+2/3, y+1/3, z+1/3'
'-y+2/3, x-y+1/3, z+1/3'
'-x+y+2/3, -x+1/3, z+1/3'
'-x+y+2/3, y+1/3, z+5/6'
'x+2/3, x-y+1/3, z+5/6'
'-y+2/3, -x+1/3, z+5/6'
'x+1/3, y+2/3, z+2/3'
'-y+1/3, x-y+2/3, z+2/3'
'-x+y+1/3, -x+2/3, z+2/3'
'-x+y+1/3, y+2/3, z+7/6'
'x+1/3, x-y+2/3, z+7/6'
'-y+1/3, -x+2/3, z+7/6'

loop_
_atom_site_label
_atom_site_type_symbol
_atom_site_fract_x
_atom_site_fract_y
_atom_site_fract_z
_atom_site_U_iso_or_equiv
_atom_site_adp_type
_atom_site_occupancy
_atom_site_site_symmetry_order
_atom_site_calc_flag
_atom_site_refinement_flags_posn
_atom_site_refinement_flags_adp
_atom_site_refinement_flags_occupancy
_atom_site_disorder_assembly
_atom_site_disorder_group
Si1 Si 0.87557(7) 0.66754(7) 0.49772(3) 0.0290(2) Uani 1 1 d . . . . .
O2 O 1.0000 1.0000 0.52936(9) 0.0233(8) Uani 1 3 d S T P . .
O1 O 1.0000 1.0000 0.46640(9) 0.0223(8) Uani 1 3 d S T P . .
O3 O 0.40071(18) 0.58878(19) 0.44727(6) 0.0328(6) Uani 1 1 d . . . . .
C3 C 0.7558(3) 0.7964(3) 0.48809(10) 0.0367(9) Uani 1 1 d . . . . .
H3 H 0.7070 0.8141 0.4819 0.044 Uiso 1 1 calc R U . . .
C6 C 0.8918(3) 0.7378(2) 0.53341(8) 0.0268(7) Uani 1 1 d . . . . .
C12 C 0.8954(3) 0.8074(3) 0.59299(8) 0.0328(8) Uani 1 1 d . . . . .
H12 H 0.8962 0.8304 0.6130 0.039 Uiso 1 1 calc R U . . .
C4 C 0.7636(3) 0.7948(3) 0.52117(9) 0.0337(8) Uani 1 1 d . . . . .
H4 H 0.7182 0.8107 0.5312 0.040 Uiso 1 1 calc R U . . .
C5 C 0.8228(3) 0.7753(2) 0.54144(8) 0.0280(7) Uani 1 1 d . . . . .
C11 C 0.8238(3) 0.8006(3) 0.57320(8) 0.0333(8) Uani 1 1 d . . . . .
H11 H 0.7723 0.8130 0.5805 0.040 Uiso 1 1 calc R U . . .
C2 C 0.8020(3) 0.7785(3) 0.46362(9) 0.0362(9) Uani 1 1 d . . . . .
C13 C 0.9686(3) 0.7810(3) 0.58450(8) 0.0328(8) Uani 1 1 d . . . . .
H13 H 1.0206 0.7890 0.5980 0.039 Uiso 1 1 calc R U . . .
C14 C 0.9608(3) 0.7425(3) 0.55533(8) 0.0274(7) Uani 1 1 d . . . . .
H14 H 1.0050 0.7180 0.5500 0.033 Uiso 1 1 calc R U . . .
C19 C 0.4894(3) 0.6146(3) 0.46524(9) 0.0392(9) Uani 1 1 d . . . . .
H19 H 0.5512 0.6591 0.4535 0.047 Uiso 1 1 calc R U . . .
H19A H 0.4909 0.5524 0.4706 0.047 Uiso 1 1 calc R U . . .
C16 C 0.9793(3) 0.6360(3) 0.49408(10) 0.0455(10) Uani 1 1 d . . . . .
H16 H 1.0448 0.6988 0.4930 0.068 Uiso 1 1 calc R U . . .
H16A H 0.9689 0.5963 0.4756 0.068 Uiso 1 1 calc R U . . .
H16B H 0.9783 0.5966 0.5117 0.068 Uiso 1 1 calc R U . . .
C1 C 0.8758(3) 0.7430(3) 0.46462(9) 0.0335(8) Uani 1 1 d . . . . .
C20 C 0.4869(3) 0.6675(4) 0.49322(10) 0.0529(11) Uani 1 1 d . . . . .
H20 H 0.4913 0.7319 0.4878 0.079 Uiso 1 1 calc R U . . .
H20A H 0.5443 0.6805 0.5062 0.079 Uiso 1 1 calc R U . . .
H20B H 0.4235 0.6249 0.5041 0.079 Uiso 1 1 calc R U . . .
C10 C 0.7786(4) 0.7983(3) 0.43299(11) 0.0520(13) Uani 1 1 d . . . . .
H10 H 0.7202 0.8043 0.4298 0.062 Uiso 1 1 calc R U . . .
C9 C 0.8402(4) 0.8085(3) 0.40876(10) 0.0582(15) Uani 1 1 d . . . . .
H9 H 0.8266 0.8277 0.3897 0.070 Uiso 1 1 calc R U . . .
C15 C 0.7508(3) 0.5468(3) 0.49801(9) 0.0405(9) Uani 1 1 d . . . . .
H15 H 0.7488 0.5045 0.5150 0.061 Uiso 1 1 calc R U . . .
H15A H 0.7422 0.5104 0.4790 0.061 Uiso 1 1 calc R U . . .
H15B H 0.6960 0.5623 0.5002 0.061 Uiso 1 1 calc R U . . .
C17 C 0.2933(4) 0.4858(4) 0.40674(12) 0.0616(14) Uani 1 1 d . . . . .
H17 H 0.2390 0.4513 0.4216 0.092 Uiso 1 1 calc R U . . .
H17A H 0.2862 0.4378 0.3908 0.092 Uiso 1 1 calc R U . . .
H17B H 0.2890 0.5422 0.3978 0.092 Uiso 1 1 calc R U . . .
C7 C 0.9316(4) 0.7507(3) 0.43879(9) 0.0420(10) Uani 1 1 d . . . . .
H7 H 0.9785 0.7271 0.4398 0.050 Uiso 1 1 calc R U . . .
C8 C 0.9224(4) 0.7914(3) 0.41138(10) 0.0532(12) Uani 1 1 d . . . . .
H8 H 0.9693 0.8067 0.3953 0.064 Uiso 1 1 calc R U . . .
C18 C 0.3925(4) 0.5249(3) 0.42180(10) 0.0438(10) Uani 1 1 d . . . . .
H18 H 0.4001 0.4675 0.4290 0.053 Uiso 1 1 calc R U . . .
H18A H 0.4475 0.5644 0.4072 0.053 Uiso 1 1 calc R U . . .
Li2 Li 0.9260(4) 0.9005(4) 0.49813(14) 0.0292(12) Uani 1 1 d . . . . .
Li3 Li 0.8804(5) 0.9590(5) 0.54989(15) 0.0337(13) Uani 1 1 d . . . . .
Li4 Li 0.3333 0.6667 0.4491(3) 0.033(2) Uani 1 3 d S T P . .
Li1 Li 0.8843(5) 0.9638(5) 0.44538(16) 0.0381(14) Uani 1 1 d . . . . .

loop_
_atom_site_aniso_label
_atom_site_aniso_U_11
_atom_site_aniso_U_22
_atom_site_aniso_U_33
_atom_site_aniso_U_23
_atom_site_aniso_U_13
_atom_site_aniso_U_12
Si1 0.0338(5) 0.0240(4) 0.0287(5) -0.0028(3) -0.0035(4) 0.0142(4)
O2 0.0213(11) 0.0213(11) 0.027(2) 0.000 0.000 0.0106(6)
O1 0.0201(11) 0.0201(11) 0.027(2) 0.000 0.000 0.0100(6)
O3 0.0307(13) 0.0344(13) 0.0366(13) -0.0028(11) 0.0005(11) 0.0189(11)
C3 0.0246(17) 0.0264(17) 0.055(3) 0.0039(16) -0.0125(16) 0.0099(15)
C6 0.0252(16) 0.0221(15) 0.0315(18) 0.0010(13) 0.0001(13) 0.0106(13)
C12 0.0370(19) 0.0259(17) 0.0274(18) -0.0003(14) 0.0090(14) 0.0095(15)
C4 0.0219(16) 0.0257(17) 0.052(2) 0.0018(15) -0.0008(15) 0.0109(14)
C5 0.0217(15) 0.0200(15) 0.0386(18) -0.0002(13) 0.0037(13) 0.0076(13)
C11 0.0320(19) 0.0257(17) 0.040(2) 0.0022(15) 0.0132(15) 0.0125(15)
C2 0.0333(18) 0.0262(17) 0.039(2) 0.0047(15) -0.0118(15) 0.0072(15)
C13 0.0332(19) 0.0284(17) 0.0284(18) 0.0004(14) -0.0019(14) 0.0091(15)
C14 0.0264(16) 0.0265(16) 0.0295(17) 0.0023(13) 0.0013(13) 0.0133(14)
C19 0.0327(19) 0.042(2) 0.046(2) 0.0060(17) -0.0008(16) 0.0216(17)
C16 0.057(3) 0.049(2) 0.042(2) -0.0091(19) 0.000(2) 0.035(2)
C1 0.037(2) 0.0226(16) 0.0330(19) -0.0023(13) -0.0081(15) 0.0093(15)
C20 0.036(2) 0.074(3) 0.042(3) -0.001(2) -0.0042(19) 0.023(2)
C10 0.050(2) 0.030(2) 0.054(3) 0.0067(18) -0.029(2) 0.0034(18)
C9 0.075(3) 0.026(2) 0.035(2) 0.0044(16) -0.024(2) -0.004(2)
C15 0.053(2) 0.0251(18) 0.036(2) -0.0005(16) -0.0077(18) 0.0135(17)
C17 0.047(3) 0.060(3) 0.057(3) -0.029(2) 0.008(2) 0.012(2)
C7 0.056(3) 0.0241(17) 0.033(2) -0.0053(14) -0.0029(18) 0.0102(17)
C8 0.071(3) 0.035(2) 0.031(2) -0.0020(17) -0.002(2) 0.009(2)
C18 0.054(3) 0.043(2) 0.043(2) -0.0047(18) 0.0047(19) 0.031(2)
Li2 0.023(3) 0.025(3) 0.038(3) 0.000(2) -0.002(2) 0.010(2)
Li3 0.030(3) 0.036(3) 0.037(3) 0.007(3) 0.009(2) 0.017(3)
Li4 0.029(3) 0.029(3) 0.041(6) 0.000 0.000 0.0143(16)
Li1 0.039(3) 0.037(3) 0.040(4) 0.001(3) -0.011(3) 0.020(3)

loop_
_atom_type_symbol
_atom_type_description
_atom_type_scat_dispersion_real
_atom_type_scat_dispersion_imag
_atom_type_scat_source
C C 0.0033 0.0016 'International Tables Vol C Tables 4.2.6.8 and 6.1.1.4'
H H 0.0000 0.0000 'International Tables Vol C Tables 4.2.6.8 and 6.1.1.4'
Si Si 0.0817 0.0704 'International Tables Vol C Tables 4.2.6.8 and 6.1.1.4'
Li Li -0.0003 0.0001 'International Tables Vol C Tables 4.2.6.8 and 6.1.1.4'
O O 0.0106 0.0060 'International Tables Vol C Tables 4.2.6.8 and 6.1.1.4'

loop_
_geom_angle_atom_site_label_1
_geom_angle_atom_site_label_2
_geom_angle_atom_site_label_3
_geom_angle
_geom_angle_site_symmetry_1
_geom_angle_site_symmetry_3
_geom_angle_publ_flag
C6 Si1 C1 110.72(16) . . ?
C6 Si1 C15 109.79(18) . . ?
C1 Si1 C15 107.45(17) . . ?
C6 Si1 C16 109.61(18) . . ?
C1 Si1 C16 110.5(2) . . ?
C15 Si1 C16 108.8(2) . . ?
Li3 O2 Li3 97.9(3) . 3_675 ?
Li3 O2 Li3 97.9(3) . 2_765 ?
Li3 O2 Li3 97.9(3) 3_675 2_765 ?
Li3 O2 Li2 89.7(3) . . ?
Li3 O2 Li2 163.6(3) 3_675 . ?
Li3 O2 Li2 95.5(3) 2_765 . ?
Li3 O2 Li2 95.5(3) . 3_675 ?
Li3 O2 Li2 89.7(3) 3_675 3_675 ?
Li3 O2 Li2 163.6(3) 2_765 3_675 ?
Li2 O2 Li2 75.0(3) . 3_675 ?
Li3 O2 Li2 163.6(3) . 2_765 ?
Li3 O2 Li2 95.5(3) 3_675 2_765 ?
Li3 O2 Li2 89.7(3) 2_765 2_765 ?
Li2 O2 Li2 75.0(3) . 2_765 ?
Li2 O2 Li2 75.0(3) 3_675 2_765 ?
Li1 O1 Li1 96.2(3) . 2_765 ?
Li1 O1 Li1 96.2(3) . 3_675 ?
Li1 O1 Li1 96.2(3) 2_765 3_675 ?
Li1 O1 Li2 164.7(3) . 2_765 ?
Li1 O1 Li2 92.0(3) 2_765 2_765 ?
Li1 O1 Li2 95.7(3) 3_675 2_765 ?
Li1 O1 Li2 95.7(3) . 3_675 ?
Li1 O1 Li2 164.7(3) 2_765 3_675 ?
Li1 O1 Li2 92.0(3) 3_675 3_675 ?
Li2 O1 Li2 74.3(3) 2_765 3_675 ?
Li1 O1 Li2 92.0(3) . . ?
Li1 O1 Li2 95.7(3) 2_765 . ?
Li1 O1 Li2 164.7(3) 3_675 . ?
Li2 O1 Li2 74.3(3) 2_765 . ?
Li2 O1 Li2 74.3(3) 3_675 . ?
C19 O3 C18 111.4(3) . . ?
C19 O3 Li4 121.7(3) . . ?
C18 O3 Li4 123.6(4) . . ?
C2 C3 C4 135.9(3) . . ?
C2 C3 Li2 77.2(3) . . ?
C4 C3 Li2 75.4(2) . . ?
C2 C3 H3 112.0 . . ?
C4 C3 H3 112.0 . . ?
Li2 C3 H3 129.1 . . ?
C14 C6 C5 118.5(3) . . ?
C14 C6 Si1 119.8(3) . . ?
C5 C6 Si1 121.1(3) . . ?
C14 C6 Li3 62.4(2) . 2_765 ?
C5 C6 Li3 85.8(2) . 2_765 ?
Si1 C6 Li3 129.3(2) . 2_765 ?
C14 C6 Li2 123.0(3) . . ?
C5 C6 Li2 68.7(2) . . ?
Si1 C6 Li2 87.08(18) . . ?
Li3 C6 Li2 62.12(19) 2_765 . ?
C11 C12 C13 121.7(3) . . ?
C11 C12 Li3 88.1(2) . 2_765 ?
C13 C12 Li3 59.9(2) . 2_765 ?
C11 C12 H12 119.1 . . ?
C13 C12 H12 119.1 . . ?
Li3 C12 H12 123.3 2_765 . ?
C5 C4 C3 134.8(3) . . ?
C5 C4 Li2 81.8(3) . . ?
C3 C4 Li2 68.4(2) . . ?
C5 C4 Li3 71.7(2) . . ?
C3 C4 Li3 119.9(3) . . ?
Li2 C4 Li3 64.9(2) . . ?
C5 C4 H4 112.6 . . ?
C3 C4 H4 112.6 . . ?
Li2 C4 H4 131.7 . . ?
Li3 C4 H4 76.1 . . ?
C4 C5 C11 118.8(3) . . ?
C4 C5 C6 126.1(3) . . ?
C11 C5 C6 115.0(3) . . ?
C4 C5 Li3 76.2(2) . . ?
C11 C5 Li3 66.9(2) . . ?
C6 C5 Li3 123.4(3) . . ?
C4 C5 Li2 65.9(2) . . ?
C11 C5 Li2 126.3(3) . . ?
C6 C5 Li2 79.6(2) . . ?
Li3 C5 Li2 62.9(2) . . ?
C12 C11 C5 122.7(3) . . ?
C12 C11 Li3 109.5(3) . . ?
C5 C11 Li3 78.5(3) . . ?
C12 C11 H11 118.6 . . ?
C5 C11 H11 118.6 . . ?
Li3 C11 H11 81.9 . . ?
C3 C2 C10 118.5(4) . . ?
C3 C2 C1 127.2(3) . . ?
C10 C2 C1 114.3(4) . . ?
C3 C2 Li2 68.7(2) . . ?
C10 C2 Li2 126.9(3) . . ?
C1 C2 Li2 79.4(2) . . ?
C3 C2 Li1 92.6(3) . . ?
C10 C2 Li1 61.5(3) . . ?
C1 C2 Li1 111.7(3) . . ?
Li2 C2 Li1 65.8(2) . . ?
C14 C13 C12 116.8(3) . . ?
C14 C13 Li3 72.0(3) . 2_765 ?
C12 C13 Li3 89.5(3) . 2_765 ?
C14 C13 H13 121.6 . . ?
C12 C13 H13 121.6 . . ?
Li3 C13 H13 107.6 2_765 . ?
C13 C14 C6 124.2(3) . . ?
C13 C14 Li3 74.0(3) . 2_765 ?
C6 C14 Li3 86.1(3) . 2_765 ?
C13 C14 H14 117.9 . . ?
C6 C14 H14 117.9 . . ?
Li3 C14 H14 111.5 2_765 . ?
O3 C19 C20 109.4(3) . . ?
O3 C19 H19 109.8 . . ?
C20 C19 H19 109.8 . . ?
O3 C19 H19A 109.8 . . ?
C20 C19 H19A 109.8 . . ?
H19 C19 H19A 108.3 . . ?
Si1 C16 H16 109.5 . . ?
Si1 C16 H16A 109.5 . . ?
H16 C16 H16A 109.5 . . ?
Si1 C16 H16B 109.5 . . ?
H16 C16 H16B 109.5 . . ?
H16A C16 H16B 109.5 . . ?
C7 C1 C2 119.4(4) . . ?
C7 C1 Si1 120.6(3) . . ?
C2 C1 Si1 119.0(3) . . ?
C7 C1 Li2 120.3(3) . . ?
C2 C1 Li2 66.6(2) . . ?
Si1 C1 Li2 91.83(19) . . ?
C7 C1 Li1 56.8(2) . 2_765 ?
C2 C1 Li1 95.5(3) . 2_765 ?
Si1 C1 Li1 125.7(2) . 2_765 ?
Li2 C1 Li1 63.6(2) . 2_765 ?
C19 C20 H20 109.5 . . ?
C19 C20 H20A 109.5 . . ?
H20 C20 H20A 109.5 . . ?
C19 C20 H20B 109.5 . . ?
H20 C20 H20B 109.5 . . ?
H20A C20 H20B 109.5 . . ?
C9 C10 C2 121.1(5) . . ?
C9 C10 Li1 89.9(3) . . ?
C2 C10 Li1 84.1(3) . . ?
C9 C10 H10 119.5 . . ?
C2 C10 H10 119.5 . . ?
Li1 C10 H10 96.2 . . ?
C10 C9 C8 122.3(4) . . ?
C10 C9 Li1 58.9(3) . . ?
C8 C9 Li1 105.2(3) . . ?
C10 C9 H9 118.9 . . ?
C8 C9 H9 118.9 . . ?
Li1 C9 H9 105.3 . . ?
Si1 C15 H15 109.5 . . ?
Si1 C15 H15A 109.5 . . ?
H15 C15 H15A 109.5 . . ?
Si1 C15 H15B 109.5 . . ?
H15 C15 H15B 109.5 . . ?
H15A C15 H15B 109.5 . . ?
C18 C17 H17 109.5 . . ?
C18 C17 H17A 109.5 . . ?
H17 C17 H17A 109.5 . . ?
C18 C17 H17B 109.5 . . ?
H17 C17 H17B 109.5 . . ?
H17A C17 H17B 109.5 . . ?
C1 C7 C8 123.7(5) . . ?
C1 C7 Li1 92.4(3) . 2_765 ?
C8 C7 Li1 77.0(3) . 2_765 ?
C1 C7 H7 118.2 . . ?
C8 C7 H7 118.2 . . ?
Li1 C7 H7 101.1 2_765 . ?
C7 C8 C9 116.7(4) . . ?
C7 C8 Li1 68.2(3) . 2_765 ?
C9 C8 Li1 104.2(3) . 2_765 ?
C7 C8 H8 121.6 . . ?
C9 C8 H8 121.6 . . ?
Li1 C8 H8 96.8 2_765 . ?
O3 C18 C17 110.3(3) . . ?
O3 C18 H18 109.6 . . ?
C17 C18 H18 109.6 . . ?
O3 C18 H18A 109.6 . . ?
C17 C18 H18A 109.6 . . ?
H18 C18 H18A 108.1 . . ?
O2 Li2 O1 91.1(3) . . ?
O2 Li2 C3 133.5(3) . . ?
O1 Li2 C3 114.2(3) . . ?
O2 Li2 Li2 52.50(15) . 2_765 ?
O1 Li2 Li2 52.85(14) . 2_765 ?
C3 Li2 Li2 167.0(2) . 2_765 ?
O2 Li2 Li2 52.50(15) . 3_675 ?
O1 Li2 Li2 52.85(14) . 3_675 ?
C3 Li2 Li2 112.6(4) . 3_675 ?
Li2 Li2 Li2 60.001(2) 2_765 3_675 ?
O2 Li2 C4 102.9(3) . . ?
O1 Li2 C4 145.6(3) . . ?
C3 Li2 C4 36.24(17) . . ?
Li2 Li2 C4 154.57(17) 2_765 . ?
Li2 Li2 C4 113.0(3) 3_675 . ?
O2 Li2 C2 167.2(3) . . ?
O1 Li2 C2 94.0(3) . . ?
C3 Li2 C2 34.11(16) . . ?
Li2 Li2 C2 138.6(2) 2_765 . ?
Li2 Li2 C2 123.2(3) 3_675 . ?
C4 Li2 C2 66.7(2) . . ?
O2 Li2 C1 156.6(3) . . ?
O1 Li2 C1 95.6(3) . . ?
C3 Li2 C1 62.82(19) . . ?
Li2 Li2 C1 116.1(3) 2_765 . ?
Li2 Li2 C1 145.05(15) 3_675 . ?
C4 Li2 C1 83.8(2) . . ?
C2 Li2 C1 34.00(15) . . ?
O2 Li2 C5 87.3(2) . . ?
O1 Li2 C5 176.4(3) . . ?
C3 Li2 C5 65.03(19) . . ?
Li2 Li2 C5 127.8(2) 2_765 . ?
Li2 Li2 C5 123.8(2) 3_675 . ?
C4 Li2 C5 32.28(14) . . ?
C2 Li2 C5 86.9(2) . . ?
C1 Li2 C5 87.1(2) . . ?
O2 Li2 Li3 43.65(19) . . ?
O1 Li2 Li3 120.1(3) . . ?
C3 Li2 Li3 90.2(3) . . ?
Li2 Li2 Li3 95.98(19) 2_765 . ?
Li2 Li2 Li3 67.3(2) 3_675 . ?
C4 Li2 Li3 60.5(2) . . ?
C2 Li2 Li3 124.3(3) . . ?
C1 Li2 Li3 142.5(3) . . ?
C5 Li2 Li3 56.8(2) . . ?
O2 Li2 Li1 118.7(3) . . ?
O1 Li2 Li1 41.96(19) . . ?
C3 Li2 Li1 72.4(2) . . ?
Li2 Li2 Li1 94.58(19) 2_765 . ?
Li2 Li2 Li1 66.5(2) 3_675 . ?
C4 Li2 Li1 104.9(3) . . ?
C2 Li2 Li1 60.0(2) . . ?
C1 Li2 Li1 80.0(2) . . ?
C5 Li2 Li1 136.7(3) . . ?
Li3 Li2 Li1 118.1(3) . . ?
O2 Li2 C6 94.3(2) . . ?
O1 Li2 C6 151.8(3) . . ?
C3 Li2 C6 81.2(2) . . ?
Li2 Li2 C6 111.0(3) 2_765 . ?
Li2 Li2 C6 145.24(14) 3_675 . ?
C4 Li2 C6 59.17(17) . . ?
C2 Li2 C6 86.6(2) . . ?
C1 Li2 C6 69.69(18) . . ?
C5 Li2 C6 31.70(12) . . ?
Li3 Li2 C6 81.5(2) . . ?
Li1 Li2 C6 146.5(3) . . ?
O2 Li3 C11 110.9(3) . . ?
O2 Li3 C14 130.4(3) . 3_675 ?
C11 Li3 C14 118.7(3) . 3_675 ?
O2 Li3 C13 137.5(4) . 3_675 ?
C11 Li3 C13 99.8(3) . 3_675 ?
C14 Li3 C13 33.95(14) 3_675 3_675 ?
O2 Li3 C5 92.3(3) . . ?
C11 Li3 C5 34.61(15) . . ?
C14 Li3 C5 129.1(3) 3_675 . ?
C13 Li3 C5 128.1(3) 3_675 . ?
O2 Li3 C4 100.0(3) . . ?
C11 Li3 C4 59.8(2) . . ?
C14 Li3 C4 104.0(3) 3_675 . ?
C13 Li3 C4 120.9(3) 3_675 . ?
C5 Li3 C4 32.12(14) . . ?
O2 Li3 Li2 46.6(2) . . ?
C11 Li3 Li2 93.2(3) . . ?
C14 Li3 Li2 126.5(3) 3_675 . ?
C13 Li3 Li2 160.5(3) 3_675 . ?
C5 Li3 Li2 60.3(2) . . ?
C4 Li3 Li2 54.6(2) . . ?
O2 Li3 C6 99.1(3) . 3_675 ?
C11 Li3 C6 149.6(3) . 3_675 ?
C14 Li3 C6 31.55(13) 3_675 3_675 ?
C13 Li3 C6 58.00(17) 3_675 3_675 ?
C5 Li3 C6 143.1(3) . 3_675 ?
C4 Li3 C6 111.0(3) . 3_675 ?
Li2 Li3 C6 104.2(3) . 3_675 ?
O2 Li3 C12 108.6(3) . 3_675 ?
C11 Li3 C12 110.3(3) . 3_675 ?
C14 Li3 C12 54.62(17) 3_675 3_675 ?
C13 Li3 C12 30.55(15) 3_675 3_675 ?
C5 Li3 C12 144.9(3) . 3_675 ?
C4 Li3 C12 151.2(3) . 3_675 ?
Li2 Li3 C12 152.1(3) . 3_675 ?
C6 Li3 C12 62.40(17) 3_675 3_675 ?
O2 Li3 Li3 41.07(15) . 2_765 ?
C11 Li3 Li3 72.5(3) . 2_765 ?
C14 Li3 Li3 162.7(3) 3_675 2_765 ?
C13 Li3 Li3 136.2(2) 3_675 2_765 ?
C5 Li3 Li3 67.9(3) . 2_765 ?
C4 Li3 Li3 93.0(3) . 2_765 ?
Li2 Li3 Li3 61.9(2) . 2_765 ?
C6 Li3 Li3 137.9(3) 3_675 2_765 ?
C12 Li3 Li3 110.3(2) 3_675 2_765 ?
O2 Li3 Li3 41.07(15) . 3_675 ?
C11 Li3 Li3 125.7(3) . 3_675 ?
C14 Li3 Li3 103.6(4) 3_675 3_675 ?
C13 Li3 Li3 97.1(3) 3_675 3_675 ?
C5 Li3 Li3 127.1(3) . 3_675 ?
C4 Li3 Li3 141.0(2) . 3_675 ?
Li2 Li3 Li3 86.82(17) . 3_675 ?
C6 Li3 Li3 80.8(3) 3_675 3_675 ?
C12 Li3 Li3 67.6(2) 3_675 3_675 ?
Li3 Li3 Li3 60.000(2) 2_765 3_675 ?
O2 Li3 Li2 43.59(19) . 3_675 ?
C11 Li3 Li2 144.0(3) . 3_675 ?
C14 Li3 Li2 91.0(2) 3_675 3_675 ?
C13 Li3 Li2 115.8(3) 3_675 3_675 ?
C5 Li3 Li2 111.2(3) . 3_675 ?
C4 Li3 Li2 95.4(3) . 3_675 ?
Li2 Li3 Li2 51.1(3) . 3_675 ?
C6 Li3 Li2 60.19(19) 3_675 3_675 ?
C12 Li3 Li2 103.3(2) 3_675 3_675 ?
Li3 Li3 Li2 84.30(17) 2_765 3_675 ?
Li3 Li3 Li2 57.2(2) 3_675 3_675 ?
O3 Li4 O3 119.82(5) . 3_565 ?
O3 Li4 O3 119.82(5) . 2_665 ?
O3 Li4 O3 119.82(5) 3_565 2_665 ?
O1 Li1 C10 120.0(3) . . ?
O1 Li1 C7 123.3(4) . 3_675 ?
C10 Li1 C7 115.4(3) . 3_675 ?
O1 Li1 C8 122.2(4) . 3_675 ?
C10 Li1 C8 112.3(3) . 3_675 ?
C7 Li1 C8 34.74(18) 3_675 3_675 ?
O1 Li1 C2 92.3(3) . . ?
C10 Li1 C2 34.49(16) . . ?
C7 Li1 C2 131.4(3) 3_675 . ?
C8 Li1 C2 145.0(3) 3_675 . ?
O1 Li1 C9 110.8(3) . . ?
C10 Li1 C9 31.2(2) . . ?
C7 Li1 C9 122.7(3) 3_675 . ?
C8 Li1 C9 101.0(3) 3_675 . ?
C2 Li1 C9 56.49(19) . . ?
O1 Li1 Li1 41.89(17) . 2_765 ?
C10 Li1 Li1 87.0(4) . 2_765 ?
C7 Li1 Li1 153.6(4) 3_675 2_765 ?
C8 Li1 Li1 125.6(2) 3_675 2_765 ?
C2 Li1 Li1 74.9(3) . 2_765 ?
C9 Li1 Li1 69.5(3) . 2_765 ?
O1 Li1 Li1 41.89(17) . 3_675 ?
C10 Li1 Li1 144.4(4) . 3_675 ?
C7 Li1 Li1 94.5(4) 3_675 3_675 ?
C8 Li1 Li1 81.0(3) 3_675 3_675 ?
C2 Li1 Li1 131.4(3) . 3_675 ?
C9 Li1 Li1 116.2(2) . 3_675 ?
Li1 Li1 Li1 60.000(2) 2_765 3_675 ?
O1 Li1 Li2 46.0(2) . . ?
C10 Li1 Li2 88.5(3) . . ?
C7 Li1 Li2 128.2(3) 3_675 . ?
C8 Li1 Li2 157.1(3) 3_675 . ?
C2 Li1 Li2 54.22(19) . . ?
C9 Li1 Li2 101.9(3) . . ?
Li1 Li1 Li2 62.2(2) 2_765 . ?
Li1 Li1 Li2 87.22(18) 3_675 . ?
O1 Li1 C1 94.7(3) . 3_675 ?
C10 Li1 C1 137.5(3) . 3_675 ?
C7 Li1 C1 30.75(17) 3_675 3_675 ?
C8 Li1 C1 57.11(19) 3_675 3_675 ?
C2 Li1 C1 132.3(3) . 3_675 ?
C9 Li1 C1 153.4(3) . 3_675 ?
Li1 Li1 C1 134.2(3) 2_765 3_675 ?
Li1 Li1 C1 77.9(3) 3_675 3_675 ?
Li2 Li1 C1 101.3(3) . 3_675 ?
O1 Li1 Li2 44.1(2) . 3_675 ?
C10 Li1 Li2 136.7(3) . 3_675 ?
C7 Li1 Li2 86.7(3) 3_675 3_675 ?
C8 Li1 Li2 106.5(3) 3_675 3_675 ?
C2 Li1 Li2 102.8(3) . 3_675 ?
C9 Li1 Li2 150.4(3) . 3_675 ?
Li1 Li1 Li2 85.58(18) 2_765 3_675 ?
Li1 Li1 Li2 59.1(2) 3_675 3_675 ?
Li2 Li1 Li2 50.7(3) . 3_675 ?
C1 Li1 Li2 55.93(19) 3_675 3_675 ?

loop_
_geom_bond_atom_site_label_1
_geom_bond_atom_site_label_2
_geom_bond_distance
_geom_bond_site_symmetry_2
_geom_bond_publ_flag
Si1 C6 1.853(4) . ?
Si1 C1 1.861(4) . ?
Si1 C15 1.873(4) . ?
Si1 C16 1.876(4) . ?
O2 Li3 1.844(6) . ?
O2 Li3 1.844(6) 3_675 ?
O2 Li3 1.844(6) 2_765 ?
O2 Li2 1.941(6) . ?
O2 Li2 1.942(6) 3_675 ?
O2 Li2 1.942(6) 2_765 ?
O1 Li1 1.818(7) . ?
O1 Li1 1.819(7) 2_765 ?
O1 Li1 1.819(7) 3_675 ?
O1 Li2 1.957(7) 2_765 ?
O1 Li2 1.957(7) 3_675 ?
O1 Li2 1.957(7) . ?
O3 C19 1.443(5) . ?
O3 C18 1.453(5) . ?
O3 Li4 1.922(2) . ?
C3 C2 1.390(6) . ?
C3 C4 1.468(6) . ?
C3 Li2 2.309(7) . ?
C3 H3 0.9500 . ?
C6 C14 1.406(5) . ?
C6 C5 1.469(5) . ?
C6 Li3 2.680(7) 2_765 ?
C6 Li2 2.751(7) . ?
C12 C11 1.363(6) . ?
C12 C13 1.413(5) . ?
C12 Li3 2.779(7) 2_765 ?
C12 H12 0.9500 . ?
C4 C5 1.406(5) . ?
C4 Li2 2.403(7) . ?
C4 Li3 2.567(8) . ?
C4 H4 0.9500 . ?
C5 C11 1.455(5) . ?
C5 Li3 2.509(7) . ?
C5 Li2 2.605(7) . ?
C11 Li3 2.356(7) . ?
C11 H11 0.9500 . ?
C2 C10 1.470(5) . ?
C2 C1 1.474(6) . ?
C2 Li2 2.418(7) . ?
C2 Li1 2.582(7) . ?
C13 C14 1.397(5) . ?
C13 Li3 2.405(7) 2_765 ?
C13 H13 0.9500 . ?
C14 Li3 2.380(7) 2_765 ?
C14 H14 0.9500 . ?
C19 C20 1.487(6) . ?
C19 H19 0.9900 . ?
C19 H19A 0.9900 . ?
C16 H16 0.9800 . ?
C16 H16A 0.9800 . ?
C16 H16B 0.9800 . ?
C1 C7 1.394(6) . ?
C1 Li2 2.591(7) . ?
C1 Li1 2.723(8) 2_765 ?
C20 H20 0.9800 . ?
C20 H20A 0.9800 . ?
C20 H20B 0.9800 . ?
C10 C9 1.381(8) . ?
C10 Li1 2.280(8) . ?
C10 H10 0.9500 . ?
C9 C8 1.407(8) . ?
C9 Li1 2.663(8) . ?
C9 H9 0.9500 . ?
C15 H15 0.9800 . ?
C15 H15A 0.9800 . ?
C15 H15B 0.9800 . ?
C17 C18 1.478(6) . ?
C17 H17 0.9800 . ?
C17 H17A 0.9800 . ?
C17 H17B 0.9800 . ?
C7 C8 1.400(6) . ?
C7 Li1 2.280(7) 2_765 ?
C7 H7 0.9500 . ?
C8 Li1 2.393(8) 2_765 ?
C8 H8 0.9500 . ?
C18 H18 0.9900 . ?
C18 H18A 0.9900 . ?
Li2 Li2 2.364(10) 2_765 ?
Li2 Li2 2.364(10) 3_675 ?
Li2 Li3 2.671(9) . ?
Li2 Li1 2.718(9) . ?
Li3 C14 2.380(7) 3_675 ?
Li3 C13 2.405(7) 3_675 ?
Li3 C6 2.680(7) 3_675 ?
Li3 C12 2.779(7) 3_675 ?
Li3 Li3 2.780(11) 2_765 ?
Li3 Li3 2.780(11) 3_675 ?
Li3 Li2 2.803(8) 3_675 ?
Li4 O3 1.922(2) 3_565 ?
Li4 O3 1.922(2) 2_665 ?
Li1 C7 2.281(7) 3_675 ?
Li1 C8 2.393(8) 3_675 ?
Li1 Li1 2.707(12) 2_765 ?
Li1 Li1 2.707(12) 3_675 ?
Li1 C1 2.723(8) 3_675 ?
Li1 Li2 2.800(9) 3_675 ?

loop_
_geom_torsion_atom_site_label_1
_geom_torsion_atom_site_label_2
_geom_torsion_atom_site_label_3
_geom_torsion_atom_site_label_4
_geom_torsion
_geom_torsion_site_symmetry_1
_geom_torsion_site_symmetry_2
_geom_torsion_site_symmetry_3
_geom_torsion_site_symmetry_4
_geom_torsion_publ_flag
C1 Si1 C6 C14 -134.1(3) . . . . ?
C15 Si1 C6 C14 107.4(3) . . . . ?
C16 Si1 C6 C14 -12.0(3) . . . . ?
C1 Si1 C6 C5 55.6(3) . . . . ?
C15 Si1 C6 C5 -62.9(3) . . . . ?
C16 Si1 C6 C5 177.7(3) . . . . ?
C1 Si1 C6 Li3 -57.0(3) . . . 2_765 ?
C15 Si1 C6 Li3 -175.4(3) . . . 2_765 ?
C16 Si1 C6 Li3 65.2(3) . . . 2_765 ?
C1 Si1 C6 Li2 -7.3(2) . . . . ?
C15 Si1 C6 Li2 -125.76(19) . . . . ?
C16 Si1 C6 Li2 114.8(2) . . . . ?
C2 C3 C4 C5 0.9(7) . . . . ?
Li2 C3 C4 C5 -52.4(4) . . . . ?
C2 C3 C4 Li2 53.3(4) . . . . ?
C2 C3 C4 Li3 94.3(5) . . . . ?
Li2 C3 C4 Li3 41.0(3) . . . . ?
C3 C4 C5 C11 167.8(4) . . . . ?
Li2 C4 C5 C11 119.7(3) . . . . ?
Li3 C4 C5 C11 53.5(3) . . . . ?
C3 C4 C5 C6 -7.2(6) . . . . ?
Li2 C4 C5 C6 -55.3(4) . . . . ?
Li3 C4 C5 C6 -121.5(4) . . . . ?
C3 C4 C5 Li3 114.3(4) . . . . ?
Li2 C4 C5 Li3 66.2(2) . . . . ?
C3 C4 C5 Li2 48.1(4) . . . . ?
Li3 C4 C5 Li2 -66.2(2) . . . . ?
C14 C6 C5 C4 166.8(3) . . . . ?
Si1 C6 C5 C4 -22.8(5) . . . . ?
Li3 C6 C5 C4 111.4(4) 2_765 . . . ?
Li2 C6 C5 C4 49.8(3) . . . . ?
C14 C6 C5 C11 -8.4(5) . . . . ?
Si1 C6 C5 C11 162.0(2) . . . . ?
Li3 C6 C5 C11 -63.7(3) 2_765 . . . ?
Li2 C6 C5 C11 -125.4(3) . . . . ?
C14 C6 C5 Li3 69.4(4) . . . . ?
Si1 C6 C5 Li3 -120.1(3) . . . . ?
Li3 C6 C5 Li3 14.1(3) 2_765 . . . ?
Li2 C6 C5 Li3 -47.5(3) . . . . ?
C14 C6 C5 Li2 117.0(3) . . . . ?
Si1 C6 C5 Li2 -72.6(3) . . . . ?
Li3 C6 C5 Li2 61.7(2) 2_765 . . . ?
C13 C12 C11 C5 -5.9(5) . . . . ?
Li3 C12 C11 C5 46.5(4) 2_765 . . . ?
C13 C12 C11 Li3 -94.5(4) . . . . ?
Li3 C12 C11 Li3 -42.1(3) 2_765 . . . ?
C4 C5 C11 C12 -164.0(3) . . . . ?
C6 C5 C11 C12 11.6(5) . . . . ?
Li3 C5 C11 C12 -105.9(4) . . . . ?
Li2 C5 C11 C12 -83.9(4) . . . . ?
C4 C5 C11 Li3 -58.0(3) . . . . ?
C6 C5 C11 Li3 117.5(3) . . . . ?
Li2 C5 C11 Li3 22.0(3) . . . . ?
C4 C3 C2 C10 -174.1(4) . . . . ?
Li2 C3 C2 C10 -121.4(4) . . . . ?
C4 C3 C2 C1 4.4(7) . . . . ?
Li2 C3 C2 C1 57.1(4) . . . . ?
C4 C3 C2 Li2 -52.7(4) . . . . ?
C4 C3 C2 Li1 -115.4(5) . . . . ?
Li2 C3 C2 Li1 -62.7(2) . . . . ?
C11 C12 C13 C14 -3.3(5) . . . . ?
Li3 C12 C13 C14 -69.5(3) 2_765 . . . ?
C11 C12 C13 Li3 66.2(4) . . . 2_765 ?
C12 C13 C14 C6 6.3(5) . . . . ?
Li3 C13 C14 C6 -73.7(4) 2_765 . . . ?
C12 C13 C14 Li3 80.0(3) . . . 2_765 ?
C5 C6 C14 C13 -0.1(5) . . . . ?
Si1 C6 C14 C13 -170.7(3) . . . . ?
Li3 C6 C14 C13 67.7(4) 2_765 . . . ?
Li2 C6 C14 C13 81.7(4) . . . . ?
C5 C6 C14 Li3 -67.8(3) . . . 2_765 ?
Si1 C6 C14 Li3 121.6(3) . . . 2_765 ?
Li2 C6 C14 Li3 14.1(3) . . . 2_765 ?
C18 O3 C19 C20 -172.1(4) . . . . ?
Li4 O3 C19 C20 27.7(5) . . . . ?
C3 C2 C1 C7 -165.5(4) . . . . ?
C10 C2 C1 C7 13.0(5) . . . . ?
Li2 C2 C1 C7 -112.8(4) . . . . ?
Li1 C2 C1 C7 -54.3(4) . . . . ?
C3 C2 C1 Si1 25.7(5) . . . . ?
C10 C2 C1 Si1 -155.8(3) . . . . ?
Li2 C2 C1 Si1 78.4(3) . . . . ?
Li1 C2 C1 Si1 136.9(3) . . . . ?
C3 C2 C1 Li2 -52.7(4) . . . . ?
C10 C2 C1 Li2 125.8(4) . . . . ?
Li1 C2 C1 Li2 58.5(3) . . . . ?
C3 C2 C1 Li1 -110.7(4) . . . 2_765 ?
C10 C2 C1 Li1 67.8(3) . . . 2_765 ?
Li2 C2 C1 Li1 -58.0(2) . . . 2_765 ?
Li1 C2 C1 Li1 0.4(2) . . . 2_765 ?
C6 Si1 C1 C7 135.0(3) . . . . ?
C15 Si1 C1 C7 -105.1(3) . . . . ?
C16 Si1 C1 C7 13.4(4) . . . . ?
C6 Si1 C1 C2 -56.3(3) . . . . ?
C15 Si1 C1 C2 63.6(3) . . . . ?
C16 Si1 C1 C2 -177.9(3) . . . . ?
C6 Si1 C1 Li2 7.7(2) . . . . ?
C15 Si1 C1 Li2 127.6(2) . . . . ?
C16 Si1 C1 Li2 -113.9(2) . . . . ?
C6 Si1 C1 Li1 66.0(3) . . . 2_765 ?
C15 Si1 C1 Li1 -174.1(3) . . . 2_765 ?
C16 Si1 C1 Li1 -55.6(3) . . . 2_765 ?
C3 C2 C10 C9 162.5(4) . . . . ?
C1 C2 C10 C9 -16.2(5) . . . . ?
Li2 C2 C10 C9 78.8(5) . . . . ?
Li1 C2 C10 C9 86.2(4) . . . . ?
C3 C2 C10 Li1 76.3(4) . . . . ?
C1 C2 C10 Li1 -102.4(3) . . . . ?
Li2 C2 C10 Li1 -7.4(5) . . . . ?
C2 C10 C9 C8 6.0(6) . . . . ?
Li1 C10 C9 C8 88.9(4) . . . . ?
C2 C10 C9 Li1 -83.0(4) . . . . ?
C2 C1 C7 C8 0.3(6) . . . . ?
Si1 C1 C7 C8 168.9(3) . . . . ?
Li2 C1 C7 C8 -78.2(5) . . . . ?
Li1 C1 C7 C8 -76.0(4) 2_765 . . . ?
C2 C1 C7 Li1 76.4(4) . . . 2_765 ?
Si1 C1 C7 Li1 -115.0(3) . . . 2_765 ?
Li2 C1 C7 Li1 -2.1(4) . . . 2_765 ?
C1 C7 C8 C9 -11.3(6) . . . . ?
Li1 C7 C8 C9 -95.5(4) 2_765 . . . ?
C1 C7 C8 Li1 84.2(4) . . . 2_765 ?
C10 C9 C8 C7 8.0(6) . . . . ?
Li1 C9 C8 C7 70.6(4) . . . . ?
C10 C9 C8 Li1 -64.4(5) . . . 2_765 ?
Li1 C9 C8 Li1 -1.9(3) . . . 2_765 ?
C19 O3 C18 C17 170.7(4) . . . . ?
Li4 O3 C18 C17 -29.5(5) . . . . ?
Li3 O2 Li3 C11 -120.77(13) 3_675 . . . ?
Li3 O2 Li3 C11 -21.7(5) 2_765 . . . ?
Li2 O2 Li3 C11 73.9(3) . . . . ?
Li2 O2 Li3 C11 148.8(3) 3_675 . . . ?
Li2 O2 Li3 C11 95.1(9) 2_765 . . . ?
Li3 O2 Li3 C14 59.6(7) 3_675 . . 3_675 ?
Li3 O2 Li3 C14 158.7(3) 2_765 . . 3_675 ?
Li2 O2 Li3 C14 -105.8(4) . . . 3_675 ?
Li2 O2 Li3 C14 -30.9(5) 3_675 . . 3_675 ?
Li2 O2 Li3 C14 -84.5(10) 2_765 . . 3_675 ?
Li3 O2 Li3 C13 12.7(6) 3_675 . . 3_675 ?
Li3 O2 Li3 C13 111.9(3) 2_765 . . 3_675 ?
Li2 O2 Li3 C13 -152.6(5) . . . 3_675 ?
Li2 O2 Li3 C13 -77.7(5) 3_675 . . 3_675 ?
Li2 O2 Li3 C13 -131.4(8) 2_765 . . 3_675 ?
Li3 O2 Li3 C5 -150.74(19) 3_675 . . . ?
Li3 O2 Li3 C5 -51.6(4) 2_765 . . . ?
Li2 O2 Li3 C5 43.9(3) . . . . ?
Li2 O2 Li3 C5 118.8(2) 3_675 . . . ?
Li2 O2 Li3 C5 65.1(10) 2_765 . . . ?
Li3 O2 Li3 C4 177.9(3) 3_675 . . . ?
Li3 O2 Li3 C4 -83.0(4) 2_765 . . . ?
Li2 O2 Li3 C4 12.5(3) . . . . ?
Li2 O2 Li3 C4 87.4(3) 3_675 . . . ?
Li2 O2 Li3 C4 33.7(10) 2_765 . . . ?
Li3 O2 Li3 Li2 165.4(3) 3_675 . . . ?
Li3 O2 Li3 Li2 -95.5(3) 2_765 . . . ?
Li2 O2 Li3 Li2 74.9(3) 3_675 . . . ?
Li2 O2 Li3 Li2 21.2(10) 2_765 . . . ?
Li3 O2 Li3 C6 64.5(4) 3_675 . . 3_675 ?
Li3 O2 Li3 C6 163.6(2) 2_765 . . 3_675 ?
Li2 O2 Li3 C6 -100.9(3) . . . 3_675 ?
Li2 O2 Li3 C6 -26.0(3) 3_675 . . 3_675 ?
Li2 O2 Li3 C6 -79.7(9) 2_765 . . 3_675 ?
Li3 O2 Li3 C12 0.6(4) 3_675 . . 3_675 ?
Li3 O2 Li3 C12 99.73(11) 2_765 . . 3_675 ?
Li2 O2 Li3 C12 -164.7(3) . . . 3_675 ?
Li2 O2 Li3 C12 -89.8(3) 3_675 . . 3_675 ?
Li2 O2 Li3 C12 -143.5(8) 2_765 . . 3_675 ?
Li3 O2 Li3 Li3 -99.1(4) 3_675 . . 2_765 ?
Li2 O2 Li3 Li3 95.5(3) . . . 2_765 ?
Li2 O2 Li3 Li3 170.4(3) 3_675 . . 2_765 ?
Li2 O2 Li3 Li3 116.8(8) 2_765 . . 2_765 ?
Li3 O2 Li3 Li3 99.1(4) 2_765 . . 3_675 ?
Li2 O2 Li3 Li3 -165.4(3) . . . 3_675 ?
Li2 O2 Li3 Li3 -90.5(3) 3_675 . . 3_675 ?
Li2 O2 Li3 Li3 -144.1(9) 2_765 . . 3_675 ?
Li3 O2 Li3 Li2 90.5(3) 3_675 . . 3_675 ?
Li3 O2 Li3 Li2 -170.4(3) 2_765 . . 3_675 ?
Li2 O2 Li3 Li2 -74.9(3) . . . 3_675 ?
Li2 O2 Li3 Li2 -53.7(10) 2_765 . . 3_675 ?
Li1 O1 Li1 C10 42.7(6) 2_765 . . . ?
Li1 O1 Li1 C10 139.7(3) 3_675 . . . ?
Li2 O1 Li1 C10 -79.5(11) 2_765 . . . ?
Li2 O1 Li1 C10 -127.7(4) 3_675 . . . ?
Li2 O1 Li1 C10 -53.2(4) . . . . ?
Li1 O1 Li1 C7 -150.8(3) 2_765 . . 3_675 ?
Li1 O1 Li1 C7 -53.8(6) 3_675 . . 3_675 ?
Li2 O1 Li1 C7 87.1(10) 2_765 . . 3_675 ?
Li2 O1 Li1 C7 38.9(5) 3_675 . . 3_675 ?
Li2 O1 Li1 C7 113.3(4) . . . 3_675 ?
Li1 O1 Li1 C8 -109.21(18) 2_765 . . 3_675 ?
Li1 O1 Li1 C8 -12.2(5) 3_675 . . 3_675 ?
Li2 O1 Li1 C8 128.6(9) 2_765 . . 3_675 ?
Li2 O1 Li1 C8 80.4(4) 3_675 . . 3_675 ?
Li2 O1 Li1 C8 154.8(4) . . . 3_675 ?
Li1 O1 Li1 C2 64.3(4) 2_765 . . . ?
Li1 O1 Li1 C2 161.3(2) 3_675 . . . ?
Li2 O1 Li1 C2 -57.9(11) 2_765 . . . ?
Li2 O1 Li1 C2 -106.1(3) 3_675 . . . ?
Li2 O1 Li1 C2 -31.6(3) . . . . ?
Li1 O1 Li1 C9 9.5(4) 2_765 . . . ?
Li1 O1 Li1 C9 106.45(13) 3_675 . . . ?
Li2 O1 Li1 C9 -112.7(10) 2_765 . . . ?
Li2 O1 Li1 C9 -160.9(3) 3_675 . . . ?
Li2 O1 Li1 C9 -86.5(3) . . . . ?
Li1 O1 Li1 Li1 97.0(4) 3_675 . . 2_765 ?
Li2 O1 Li1 Li1 -122.2(9) 2_765 . . 2_765 ?
Li2 O1 Li1 Li1 -170.4(3) 3_675 . . 2_765 ?
Li2 O1 Li1 Li1 -95.9(3) . . . 2_765 ?
Li1 O1 Li1 Li1 -97.0(4) 2_765 . . 3_675 ?
Li2 O1 Li1 Li1 140.9(10) 2_765 . . 3_675 ?
Li2 O1 Li1 Li1 92.7(3) 3_675 . . 3_675 ?
Li2 O1 Li1 Li1 167.1(3) . . . 3_675 ?
Li1 O1 Li1 Li2 95.9(3) 2_765 . . . ?
Li1 O1 Li1 Li2 -167.1(3) 3_675 . . . ?
Li2 O1 Li1 Li2 -26.2(10) 2_765 . . . ?
Li2 O1 Li1 Li2 -74.4(3) 3_675 . . . ?
Li1 O1 Li1 C1 -162.9(2) 2_765 . . 3_675 ?
Li1 O1 Li1 C1 -65.9(4) 3_675 . . 3_675 ?
Li2 O1 Li1 C1 74.9(10) 2_765 . . 3_675 ?
Li2 O1 Li1 C1 26.7(3) 3_675 . . 3_675 ?
Li2 O1 Li1 C1 101.1(3) . . . 3_675 ?
Li1 O1 Li1 Li2 170.4(3) 2_765 . . 3_675 ?
Li1 O1 Li1 Li2 -92.7(3) 3_675 . . 3_675 ?
Li2 O1 Li1 Li2 48.2(11) 2_765 . . 3_675 ?
Li2 O1 Li1 Li2 74.4(3) . . . 3_675 ?
